data_4037897
loop_
_publ_author_name
'Kumar, Anil'
'Prabhu, Kandikere Ramaiah'

_publ_section_title
;
 Rhodium(III)-Catalyzed C-H Activation: A Cascade Approach for the
 Regioselective Synthesis of Fused Heterocyclic Lactone Scaffolds.
;
_journal_name_full 'The Journal of organic chemistry'
_journal_paper_doi 10.1021/acs.joc.9b03266
_journal_year 2020
_chemical_formula_moiety 'C10 H10 O4'
_chemical_formula_sum 'C10 H10 O4'
_chemical_formula_weight 194.18
_space_group_crystal_system triclinic
_space_group_IT_number 2
_space_group_name_Hall '-P 1'
_space_group_name_H-M_alt 'P -1'
_atom_sites_solution_hydrogens geom
_atom_sites_solution_primary dual
_audit_creation_date 2019-06-26
_audit_creation_method
;
Olex2 1.2-ac3
(compiled 2017.02.24 svn.r3390 for Rigaku Oxford Diffraction, GUI svn.r5318)
;
_cell_angle_alpha 117.17(2)
_cell_angle_beta 100.016(17)
_cell_angle_gamma 90.347(15)
_cell_formula_units_Z 4
_cell_length_a 7.6463(11)
_cell_length_b 11.753(2)
_cell_length_c 12.203(3)
_cell_measurement_reflns_used 3851
_cell_measurement_temperature 293(2)
_cell_measurement_theta_max 30.2950
_cell_measurement_theta_min 3.5140
_cell_volume 956.2(4)
_computing_cell_refinement 'CrysAlisPro 1.171.39.46b (Rigaku OD, 2018)'
_computing_data_collection 'CrysAlisPro 1.171.39.46b (Rigaku OD, 2018)'
_computing_data_reduction 'CrysAlisPro 1.171.39.46b (Rigaku OD, 2018)'
_computing_molecular_graphics 'Olex2 (Dolomanov et al., 2009)'
_computing_publication_material 'Olex2 (Dolomanov et al., 2009)'
_computing_structure_refinement 'ShelXL (Sheldrick, 2015)'
_computing_structure_solution 'ShelXT (Sheldrick, 2015)'
_diffrn_ambient_temperature 293(2)
_diffrn_detector 'CCD plate'
_diffrn_detector_type 'Pilatus 200K'
_diffrn_measured_fraction_theta_full 0.992
_diffrn_measured_fraction_theta_max 0.991
_diffrn_measurement_details
;
List of Runs (angles in degrees, time in seconds):

  # Type    Start    End  Width  t~exp~   \w     \q     \k     \f   Frames
--------------------------------------------------------------------------
  1  \w      4.00  47.00   0.50   30.00    --    3.51-113.00 174.00   86
  2  \w     -7.00  28.00   0.50   30.00    --   -3.82-113.00 174.00   70
  3  \w    -57.00 -32.00   0.50   30.00    --    3.51 -57.00 -60.00   50
  4  \w    -14.00  38.00   0.50   30.00    --    3.51 -99.00  90.00  104
  5  \w    -16.00  15.00   0.50   30.00    --    3.51 -57.00 -60.00   62
  6  \w    -17.00  39.00   0.50   30.00    --    3.51 -99.00   0.00  112
  7  \w     14.00  68.00   0.50   30.00    --    3.51  38.00  90.00  108
  8  \w    -20.00  32.00   0.50   30.00    --   -3.82 -99.00 -90.00  104
  9  \w      4.00  30.00   0.50   30.00    --   -3.82 -99.00-120.00   52
 10  \w    -20.00   9.00   0.50   30.00    --   -3.82 -99.00-150.00   58
 11  \w    -20.00   5.00   0.50   30.00    --   -3.82 -99.00 120.00   50
 12  \w     -6.00  21.00   0.50   30.00    --   -3.82  38.00 150.00   54
 13  \w     -7.00  61.00   0.50   30.00    --   -3.82  38.00  30.00  136
 14  \w    -13.00  53.00   0.50   30.00    --   -3.82  57.00 -60.00  132
;
_diffrn_measurement_device 'four-circle diffractometer'
_diffrn_measurement_device_type 'SuperNova, Dual, Cu at home/near, Pilatus 200K'
_diffrn_measurement_method '\w scans'
_diffrn_orient_matrix_type 'CrysAlisPro convention (1999,Acta A55,543-557)'
_diffrn_orient_matrix_UB_11 -0.0424294000
_diffrn_orient_matrix_UB_12 0.0218588000
_diffrn_orient_matrix_UB_13 0.0523859000
_diffrn_orient_matrix_UB_21 0.0826074000
_diffrn_orient_matrix_UB_22 0.0046294000
_diffrn_orient_matrix_UB_23 0.0394348000
_diffrn_orient_matrix_UB_31 0.0180846000
_diffrn_orient_matrix_UB_32 0.0643799000
_diffrn_orient_matrix_UB_33 0.0121371000
_diffrn_radiation_monochromator mirror
_diffrn_radiation_probe x-ray
_diffrn_radiation_type MoK\a
_diffrn_radiation_wavelength 0.71073
_diffrn_reflns_av_R_equivalents 0.0991
_diffrn_reflns_av_unetI/netI 0.0695
_diffrn_reflns_Laue_measured_fraction_full 0.992
_diffrn_reflns_Laue_measured_fraction_max 0.991
_diffrn_reflns_limit_h_max 9
_diffrn_reflns_limit_h_min -9
_diffrn_reflns_limit_k_max 14
_diffrn_reflns_limit_k_min -14
_diffrn_reflns_limit_l_max 15
_diffrn_reflns_limit_l_min -15
_diffrn_reflns_number 16140
_diffrn_reflns_point_group_measured_fraction_full 0.992
_diffrn_reflns_point_group_measured_fraction_max 0.991
_diffrn_reflns_theta_full 25.242
_diffrn_reflns_theta_max 26.371
_diffrn_reflns_theta_min 3.314
_diffrn_source 'micro-focus sealed X-ray tube'
_diffrn_source_type 'SuperNova (Mo) X-ray Source'
_exptl_absorpt_coefficient_mu 0.105
_exptl_absorpt_correction_T_max 1.00000
_exptl_absorpt_correction_T_min 0.73432
_exptl_absorpt_correction_type multi-scan
_exptl_absorpt_process_details
;
CrysAlisPro 1.171.39.46b (Rigaku Oxford Diffraction, 2018)
Empirical absorption correction using spherical harmonics,
 implemented in SCALE3 ABSPACK scaling algorithm.
;
_exptl_crystal_colour 'metallic whiteish white'
_exptl_crystal_colour_lustre metallic
_exptl_crystal_colour_modifier whiteish
_exptl_crystal_colour_primary white
_exptl_crystal_density_diffrn 1.349
_exptl_crystal_description plate
_exptl_crystal_F_000 408
_exptl_crystal_size_max 0.003
_exptl_crystal_size_mid 0.002
_exptl_crystal_size_min 0.001
_refine_diff_density_max 0.387
_refine_diff_density_min -0.363
_refine_diff_density_rms 0.082
_refine_ls_extinction_method none
_refine_ls_goodness_of_fit_ref 1.060
_refine_ls_hydrogen_treatment constr
_refine_ls_matrix_type full
_refine_ls_number_parameters 259
_refine_ls_number_reflns 3888
_refine_ls_number_restraints 0
_refine_ls_restrained_S_all 1.060
_refine_ls_R_factor_all 0.1158
_refine_ls_R_factor_gt 0.0826
_refine_ls_shift/su_max 0.000
_refine_ls_shift/su_mean 0.000
_refine_ls_structure_factor_coef Fsqd
_refine_ls_weighting_details 'w=1/[\s^2^(Fo^2^)+(0.1720P)^2^] where P=(Fo^2^+2Fc^2^)/3'
_refine_ls_weighting_scheme calc
_refine_ls_wR_factor_gt 0.2479
_refine_ls_wR_factor_ref 0.2708
_reflns_Friedel_coverage 0.000
_reflns_number_gt 2442
_reflns_number_total 3888
_reflns_threshold_expression 'I > 2\s(I)'
_cod_data_source_file jo9b03266_si_003.cif
_cod_data_source_block ak-3-389
_cod_depositor_comments
;

2020-04-07
Z value and formula fixed to values more according to usual
chemical conventions.                 miguel
;
_cod_original_formula_sum 'C20 H20 O8'
_cod_original_formula_weight 388.36
_cod_original_formula_moiety '2(C10 H10 O4)'
_cod_original_formula_units_Z 2
_cod_original_cell_volume 956.1(4)
_cod_database_code 4037897
_shelx_shelxl_version_number 2016/4
_chemical_oxdiff_formula 'C40 H40 O16 '
_shelx_space_group_comment
;
The symmetry employed for this shelxl refinement is uniquely defined
by the following loop, which should always be used as a source of
symmetry information in preference to the above space-group names.
They are only intended as comments.
;
_diffrn_oxdiff_ac3_digest_frames
;
01b6f71d4b6b3276510b2195293541d17a00025b303
;
_reflns_odcompleteness_completeness 99.41
_reflns_odcompleteness_iscentric 1
_reflns_odcompleteness_theta 26.32
_olex2_refinement_description
;
1. Fixed Uiso
 At 1.2 times of:
  All C(H) groups
 At 1.5 times of:
  All C(H,H,H) groups
2.a Aromatic/amide H refined with riding coordinates:
 C00F(H00F), C00M(H00M)
2.b Idealised Me refined as rotating group:
 C00N(H00A,H00B,H00C), C00O(H00D,H00E,H00G), C00P(H00H,H00I,H00J), C00Q(H00K,
 H00L,H00N), C00R(H00O,H00P,H00Q), C00S(H00R,H00S,H00T)
;
_olex2_submission_special_instructions 'No special instructions were received'
_oxdiff_exptl_absorpt_empirical_details
;
Empirical correction (ABSPACK) includes:
- Absorption correction using spherical harmonics
- Frame scaling
;
_oxdiff_exptl_absorpt_empirical_full_max 2.646
_oxdiff_exptl_absorpt_empirical_full_min 0.525

loop_
_space_group_symop_operation_xyz
'x, y, z'
'-x, -y, -z'

loop_
_atom_site_label
_atom_site_type_symbol
_atom_site_fract_x
_atom_site_fract_y
_atom_site_fract_z
_atom_site_U_iso_or_equiv
_atom_site_adp_type
_atom_site_occupancy
_atom_site_site_symmetry_order
_atom_site_calc_flag
_atom_site_refinement_flags_posn
O001 O 0.1987(3) 0.6886(2) 0.8073(2) 0.0565(6) Uani 1 1 d .
O002 O 0.4720(3) 0.86021(19) 1.1128(2) 0.0535(6) Uani 1 1 d .
O003 O 0.4573(3) 0.23871(19) 0.6007(2) 0.0535(6) Uani 1 1 d .
O004 O 0.2071(3) 0.1185(2) 0.2879(2) 0.0585(6) Uani 1 1 d .
O005 O 0.3274(3) 0.5097(2) 0.7119(2) 0.0626(7) Uani 1 1 d .
O006 O 0.6743(4) 0.3410(2) 0.7656(2) 0.0683(7) Uani 1 1 d .
O007 O 0.7020(4) 0.9085(2) 1.2698(2) 0.0731(8) Uani 1 1 d .
O008 O 0.3498(3) 0.2108(3) 0.1994(2) 0.0719(8) Uani 1 1 d .
C009 C 0.2262(4) 0.8037(3) 0.9291(3) 0.0533(8) Uani 1 1 d .
C00A C 0.4504(4) 0.2578(3) 0.4159(3) 0.0480(7) Uani 1 1 d .
C00B C 0.3265(4) 0.6075(3) 0.8050(3) 0.0504(8) Uani 1 1 d .
C00C C 0.3898(4) 0.7768(3) 0.9956(3) 0.0460(7) Uani 1 1 d .
C00D C 0.4461(4) 0.6646(3) 0.9284(3) 0.0474(7) Uani 1 1 d .
C00E C 0.2223(5) 0.1193(3) 0.4099(3) 0.0572(9) Uani 1 1 d .
C00F C 0.6000(4) 0.6236(3) 0.9792(3) 0.0509(8) Uani 1 1 d .
H00F H 0.638932 0.544065 0.932014 0.061 Uiso 1 1 calc R
C00G C 0.6799(4) 0.3837(3) 0.5933(3) 0.0519(8) Uani 1 1 d .
C00H C 0.6108(5) 0.3255(3) 0.6614(3) 0.0522(8) Uani 1 1 d .
C00I C 0.6296(4) 0.8272(3) 1.1682(3) 0.0541(8) Uani 1 1 d .
C00J C 0.3393(4) 0.1990(3) 0.2911(3) 0.0526(8) Uani 1 1 d .
C00K C 0.6873(4) 0.7016(3) 1.0958(3) 0.0517(8) Uani 1 1 d .
C00L C 0.3846(4) 0.2110(3) 0.4815(3) 0.0471(7) Uani 1 1 d .
C00M C 0.6028(4) 0.3495(3) 0.4727(3) 0.0543(8) Uani 1 1 d .
H00M H 0.648341 0.385075 0.428084 0.065 Uiso 1 1 calc R
C00N C 0.8485(5) 0.6673(4) 1.1615(4) 0.0709(10) Uani 1 1 d .
H00A H 0.818963 0.658698 1.230826 0.106 Uiso 1 1 calc GR
H00B H 0.944416 0.733956 1.191996 0.106 Uiso 1 1 calc GR
H00C H 0.884559 0.587580 1.103396 0.106 Uiso 1 1 calc GR
C00O C 0.0663(5) 0.8062(4) 0.9883(4) 0.0777(12) Uani 1 1 d .
H00D H -0.038852 0.814718 0.937761 0.117 Uiso 1 1 calc GR
H00E H 0.085684 0.877656 1.071206 0.117 Uiso 1 1 calc GR
H00G H 0.050915 0.727670 0.993325 0.117 Uiso 1 1 calc GR
C00P C 0.2513(6) 0.9190(3) 0.9070(4) 0.0708(10) Uani 1 1 d .
H00H H 0.348634 0.909299 0.864261 0.106 Uiso 1 1 calc GR
H00I H 0.276930 0.995606 0.986270 0.106 Uiso 1 1 calc GR
H00J H 0.144078 0.925036 0.856523 0.106 Uiso 1 1 calc GR
C00Q C 0.8358(5) 0.4826(4) 0.6653(4) 0.0723(11) Uani 1 1 d .
H00K H 0.801403 0.553766 0.734923 0.109 Uiso 1 1 calc GR
H00L H 0.875001 0.512144 0.611263 0.109 Uiso 1 1 calc GR
H00N H 0.931293 0.445532 0.696053 0.109 Uiso 1 1 calc GR
C00R C 0.0578(5) 0.1710(5) 0.4605(4) 0.0837(13) Uani 1 1 d .
H00O H 0.052218 0.257524 0.472765 0.126 Uiso 1 1 calc GR
H00P H 0.062721 0.170131 0.539207 0.126 Uiso 1 1 calc GR
H00Q H -0.046263 0.118328 0.401619 0.126 Uiso 1 1 calc GR
C00S C 0.2504(6) -0.0146(3) 0.3921(4) 0.0792(12) Uani 1 1 d .
H00R H 0.143621 -0.070718 0.343193 0.119 Uiso 1 1 calc GR
H00S H 0.277915 -0.012979 0.472608 0.119 Uiso 1 1 calc GR
H00T H 0.347365 -0.045285 0.349050 0.119 Uiso 1 1 calc GR

loop_
_atom_site_aniso_label
_atom_site_aniso_U_11
_atom_site_aniso_U_22
_atom_site_aniso_U_33
_atom_site_aniso_U_23
_atom_site_aniso_U_13
_atom_site_aniso_U_12
O001 0.0466(12) 0.0540(12) 0.0509(13) 0.0143(10) -0.0055(10) -0.0011(10)
O002 0.0541(13) 0.0489(12) 0.0433(12) 0.0134(10) -0.0022(10) -0.0022(10)
O003 0.0625(14) 0.0465(11) 0.0454(13) 0.0185(10) 0.0046(10) -0.0024(10)
O004 0.0498(13) 0.0660(14) 0.0461(13) 0.0184(11) -0.0008(10) -0.0058(11)
O005 0.0697(16) 0.0541(13) 0.0456(13) 0.0106(11) 0.0031(11) 0.0034(11)
O006 0.0768(17) 0.0633(14) 0.0493(14) 0.0199(12) -0.0072(12) 0.0051(12)
O007 0.0799(18) 0.0678(15) 0.0517(15) 0.0206(13) -0.0136(13) -0.0173(13)
O008 0.0690(17) 0.0924(18) 0.0528(15) 0.0363(14) 0.0017(12) -0.0065(14)
C009 0.0450(18) 0.0519(17) 0.0483(18) 0.0137(14) 0.0009(14) 0.0039(14)
C00A 0.0438(16) 0.0506(16) 0.0449(17) 0.0202(14) 0.0030(13) 0.0015(13)
C00B 0.0517(18) 0.0463(16) 0.0501(18) 0.0207(15) 0.0075(14) 0.0006(14)
C00C 0.0443(16) 0.0449(15) 0.0410(16) 0.0151(13) 0.0037(13) -0.0074(12)
C00D 0.0502(17) 0.0476(16) 0.0407(16) 0.0179(14) 0.0079(13) -0.0016(13)
C00E 0.057(2) 0.0561(18) 0.0448(18) 0.0130(15) 0.0075(15) -0.0122(15)
C00F 0.0482(17) 0.0532(17) 0.0517(19) 0.0248(15) 0.0098(14) 0.0027(14)
C00G 0.0414(16) 0.0459(16) 0.058(2) 0.0187(15) 0.0008(14) 0.0035(13)
C00H 0.0552(19) 0.0401(15) 0.0484(19) 0.0130(14) 0.0003(15) 0.0055(13)
C00I 0.0530(19) 0.0585(18) 0.0478(18) 0.0266(16) -0.0018(15) -0.0105(15)
C00J 0.0430(17) 0.0603(19) 0.0484(19) 0.0223(15) 0.0026(14) 0.0006(14)
C00K 0.0445(17) 0.0636(19) 0.0500(18) 0.0319(16) 0.0010(14) -0.0008(14)
C00L 0.0473(17) 0.0441(15) 0.0390(16) 0.0119(13) 0.0037(13) 0.0026(13)
C00M 0.0468(18) 0.0559(17) 0.058(2) 0.0262(16) 0.0064(15) -0.0022(14)
C00N 0.057(2) 0.089(3) 0.066(2) 0.041(2) -0.0039(18) 0.0033(19)
C00O 0.047(2) 0.094(3) 0.073(3) 0.024(2) 0.0103(18) 0.0066(19)
C00P 0.073(2) 0.059(2) 0.070(2) 0.0262(18) -0.0006(19) 0.0123(18)
C00Q 0.054(2) 0.066(2) 0.078(3) 0.025(2) -0.0087(18) -0.0100(17)
C00R 0.055(2) 0.106(3) 0.070(3) 0.024(2) 0.0125(19) -0.010(2)
C00S 0.102(3) 0.054(2) 0.066(2) 0.0186(19) 0.004(2) -0.017(2)

loop_
_atom_type_symbol
_atom_type_description
_atom_type_scat_dispersion_real
_atom_type_scat_dispersion_imag
_atom_type_scat_source
C C 0.0033 0.0016 'International Tables Vol C Tables 4.2.6.8 and 6.1.1.4'
H H 0.0000 0.0000 'International Tables Vol C Tables 4.2.6.8 and 6.1.1.4'
O O 0.0106 0.0060 'International Tables Vol C Tables 4.2.6.8 and 6.1.1.4'

loop_
_geom_angle_atom_site_label_1
_geom_angle_atom_site_label_2
_geom_angle_atom_site_label_3
_geom_angle
C00B O001 C009 111.2(2)
C00C O002 C00I 118.7(2)
C00L O003 C00H 118.5(2)
C00J O004 C00E 111.1(2)
O001 C009 C00C 100.4(2)
O001 C009 C00O 108.1(3)
O001 C009 C00P 107.8(3)
C00C C009 C00O 112.0(3)
C00C C009 C00P 114.3(3)
C00P C009 C00O 113.2(3)
C00L C00A C00J 107.1(3)
C00L C00A C00M 120.0(3)
C00M C00A C00J 132.8(3)
O001 C00B C00D 108.3(3)
O005 C00B O001 120.5(3)
O005 C00B C00D 131.3(3)
O002 C00C C009 122.6(3)
C00D C00C O002 123.7(3)
C00D C00C C009 113.7(3)
C00C C00D C00B 106.4(3)
C00C C00D C00F 120.7(3)
C00F C00D C00B 132.9(3)
O004 C00E C00L 100.0(2)
O004 C00E C00R 107.8(3)
O004 C00E C00S 108.6(3)
C00L C00E C00R 112.3(3)
C00L C00E C00S 112.5(3)
C00R C00E C00S 114.4(3)
C00D C00F H00F 120.7
C00K C00F C00D 118.7(3)
C00K C00F H00F 120.7
C00H C00G C00Q 115.8(3)
C00M C00G C00H 120.6(3)
C00M C00G C00Q 123.6(3)
O003 C00H C00G 117.9(3)
O006 C00H O003 115.1(3)
O006 C00H C00G 127.0(3)
O002 C00I C00K 117.5(3)
O007 C00I O002 115.4(3)
O007 C00I C00K 127.1(3)
O004 C00J C00A 108.2(3)
O008 C00J O004 121.0(3)
O008 C00J C00A 130.8(3)
C00F C00K C00I 120.7(3)
C00F C00K C00N 123.6(3)
C00I C00K C00N 115.7(3)
O003 C00L C00E 122.0(3)
C00A C00L O003 124.5(3)
C00A C00L C00E 113.5(3)
C00A C00M H00M 120.8
C00G C00M C00A 118.3(3)
C00G C00M H00M 120.8
C00K C00N H00A 109.5
C00K C00N H00B 109.5
C00K C00N H00C 109.5
H00A C00N H00B 109.5
H00A C00N H00C 109.5
H00B C00N H00C 109.5
C009 C00O H00D 109.5
C009 C00O H00E 109.5
C009 C00O H00G 109.5
H00D C00O H00E 109.5
H00D C00O H00G 109.5
H00E C00O H00G 109.5
C009 C00P H00H 109.5
C009 C00P H00I 109.5
C009 C00P H00J 109.5
H00H C00P H00I 109.5
H00H C00P H00J 109.5
H00I C00P H00J 109.5
C00G C00Q H00K 109.5
C00G C00Q H00L 109.5
C00G C00Q H00N 109.5
H00K C00Q H00L 109.5
H00K C00Q H00N 109.5
H00L C00Q H00N 109.5
C00E C00R H00O 109.5
C00E C00R H00P 109.5
C00E C00R H00Q 109.5
H00O C00R H00P 109.5
H00O C00R H00Q 109.5
H00P C00R H00Q 109.5
C00E C00S H00R 109.5
C00E C00S H00S 109.5
C00E C00S H00T 109.5
H00R C00S H00S 109.5
H00R C00S H00T 109.5
H00S C00S H00T 109.5

loop_
_geom_bond_atom_site_label_1
_geom_bond_atom_site_label_2
_geom_bond_distance
O001 C009 1.461(4)
O001 C00B 1.364(4)
O002 C00C 1.341(4)
O002 C00I 1.421(4)
O003 C00H 1.400(4)
O003 C00L 1.346(4)
O004 C00E 1.469(4)
O004 C00J 1.364(4)
O005 C00B 1.192(4)
O006 C00H 1.207(4)
O007 C00I 1.196(4)
O008 C00J 1.204(4)
C009 C00C 1.486(4)
C009 C00O 1.519(5)
C009 C00P 1.514(5)
C00A C00J 1.450(5)
C00A C00L 1.317(4)
C00A C00M 1.422(4)
C00B C00D 1.465(5)
C00C C00D 1.320(4)
C00D C00F 1.423(5)
C00E C00L 1.488(4)
C00E C00R 1.506(5)
C00E C00S 1.509(5)
C00F H00F 0.9300
C00F C00K 1.335(5)
C00G C00H 1.451(5)
C00G C00M 1.352(5)
C00G C00Q 1.494(5)
C00I C00K 1.452(5)
C00K C00N 1.510(5)
C00M H00M 0.9300
C00N H00A 0.9600
C00N H00B 0.9600
C00N H00C 0.9600
C00O H00D 0.9600
C00O H00E 0.9600
C00O H00G 0.9600
C00P H00H 0.9600
C00P H00I 0.9600
C00P H00J 0.9600
C00Q H00K 0.9600
C00Q H00L 0.9600
C00Q H00N 0.9600
C00R H00O 0.9600
C00R H00P 0.9600
C00R H00Q 0.9600
C00S H00R 0.9600
C00S H00S 0.9600
C00S H00T 0.9600
